data_2233883
loop_
_publ_author_name
'Klishin, Nikolai'
'Brusylovets, Oleksii'
'Brusilovets, Anatoliy'
'Rusanov, Eduard'

_publ_section_title
;
 Bis(\m-propan-2-olato-\k^2^<i>O</i>:<i>O</i>)bis[chlorido(propan-2-ol-\k<i>O</i>)bis(propan-1-olato-\k<i>O</i>)tin(IV)]
;
_journal_coeditor_code HY2517
_journal_issue 3
_journal_name_full 'Acta Crystallographica Section E'
_journal_page_first m337
_journal_page_last m338
_journal_paper_doi 10.1107/S1600536812007799
_journal_volume 68
_journal_year 2012
_chemical_formula_iupac '[Sn2 (C3 H7 O)6 Cl2 (C3 H8 O)2]'
_chemical_formula_moiety 'C24 H58 Cl2 O8 Sn2'
_chemical_formula_sum 'C24 H58 Cl2 O8 Sn2'
_chemical_formula_weight 783.02
_chemical_name_systematic
;
Bis(\m-propan-2-olato-\k^2^<i>O</i>:<i>O</i>)bis[chlorido(propan-2-ol-
\k<i>O</i>)bis(propan-2-olato-\k<i>O</i>)tin(IV)]
;
_space_group_IT_number 14
_symmetry_cell_setting monoclinic
_symmetry_space_group_name_Hall '-P 2yn'
_symmetry_space_group_name_H-M 'P 1 21/n 1'
_atom_sites_solution_hydrogens geom
_atom_sites_solution_primary direct
_atom_sites_solution_secondary difmap
_audit_creation_method SHELXL-97
_cell_angle_alpha 90.00
_cell_angle_beta 102.19(3)
_cell_angle_gamma 90.00
_cell_formula_units_Z 2
_cell_length_a 11.184(2)
_cell_length_b 10.354(2)
_cell_length_c 15.426(3)
_cell_measurement_reflns_used 9138
_cell_measurement_temperature 173(2)
_cell_measurement_theta_max 26.30
_cell_measurement_theta_min 2.39
_cell_volume 1746.0(6)
_computing_cell_refinement 'DENZO/SCALEPACK (Otwinowski & Minor, 1997)'
_computing_data_collection 'COLLECT (Nonius, 1998)'
_computing_data_reduction 'DENZO/SCALEPACK (Otwinowski & Minor, 1997)'
_computing_molecular_graphics 'SHELXTL (Sheldrick, 2008)'
_computing_publication_material 'SHELXTL (Sheldrick, 2008) and publCIF (Westrip, 2010)'
_computing_structure_refinement 'SHELXL97 (Sheldrick, 2008)'
_computing_structure_solution 'SHELXS97 (Sheldrick, 2008)'
_diffrn_ambient_temperature 173(2)
_diffrn_detector_area_resol_mean 9
_diffrn_measured_fraction_theta_full 0.995
_diffrn_measured_fraction_theta_max 0.995
_diffrn_measurement_device_type 'Nonius KappaCCD'
_diffrn_measurement_method 'phi and omega scans'
_diffrn_radiation_monochromator graphite
_diffrn_radiation_source 'sealed tube'
_diffrn_radiation_type MoK\a
_diffrn_radiation_wavelength 0.71073
_diffrn_reflns_av_R_equivalents 0.0287
_diffrn_reflns_av_sigmaI/netI 0.0242
_diffrn_reflns_limit_h_max 12
_diffrn_reflns_limit_h_min -13
_diffrn_reflns_limit_k_max 12
_diffrn_reflns_limit_k_min -12
_diffrn_reflns_limit_l_max 19
_diffrn_reflns_limit_l_min -19
_diffrn_reflns_number 16149
_diffrn_reflns_theta_full 26.35
_diffrn_reflns_theta_max 26.35
_diffrn_reflns_theta_min 2.06
_exptl_absorpt_coefficient_mu 1.621
_exptl_absorpt_correction_T_max 0.6508
_exptl_absorpt_correction_T_min 0.4979
_exptl_absorpt_correction_type multi-scan
_exptl_absorpt_process_details '(DENZO/SCALEPACK; Otwinowski & Minor, 1997)'
_exptl_crystal_colour colourless
_exptl_crystal_density_diffrn 1.489
_exptl_crystal_density_method 'not measured'
_exptl_crystal_description prism
_exptl_crystal_F_000 800
_exptl_crystal_size_max 0.50
_exptl_crystal_size_mid 0.35
_exptl_crystal_size_min 0.29
_refine_diff_density_max 0.445
_refine_diff_density_min -0.320
_refine_ls_extinction_method none
_refine_ls_goodness_of_fit_ref 1.025
_refine_ls_hydrogen_treatment mixed
_refine_ls_matrix_type full
_refine_ls_number_parameters 175
_refine_ls_number_reflns 3539
_refine_ls_restrained_S_all 1.025
_refine_ls_R_factor_all 0.0279
_refine_ls_R_factor_gt 0.0207
_refine_ls_shift/su_max 0.000
_refine_ls_shift/su_mean 0.000
_refine_ls_structure_factor_coef Fsqd
_refine_ls_weighting_details 'calc w=1/[\s^2^(Fo^2^)+(0.0098P)^2^+1.9079P] where P=(Fo^2^+2Fc^2^)/3'
_refine_ls_weighting_scheme calc
_refine_ls_wR_factor_gt 0.0416
_refine_ls_wR_factor_ref 0.0452
_reflns_number_gt 3075
_reflns_number_total 3539
_reflns_threshold_expression I>2\s(I)
_cod_data_source_file hy2517.cif
_cod_data_source_block I
_cod_original_sg_symbol_H-M 'P 21/n'
_cod_database_code 2233883
_cod_database_fobs_code 2233883

loop_
_symmetry_equiv_pos_as_xyz
'x, y, z'
'-x+1/2, y+1/2, -z+1/2'
'-x, -y, -z'
'x-1/2, -y-1/2, z-1/2'

loop_
_atom_site_type_symbol
_atom_site_label
_atom_site_fract_x
_atom_site_fract_y
_atom_site_fract_z
_atom_site_U_iso_or_equiv
_atom_site_adp_type
_atom_site_calc_flag
_atom_site_refinement_flags
_atom_site_occupancy
_atom_site_symmetry_multiplicity
Sn Sn1 0.132953(13) 0.420782(15) 0.027075(9) 0.02103(5) Uani d . 1 1
Cl Cl1 0.30397(5) 0.44293(6) 0.14894(4) 0.03425(14) Uani d . 1 1
O O1 0.03597(13) 0.57912(14) 0.06175(9) 0.0217(3) Uani d . 1 1
O O2 0.18898(14) 0.53857(16) -0.05988(10) 0.0292(4) Uani d . 1 1
O O3 0.17710(15) 0.24347(16) -0.00562(11) 0.0332(4) Uani d . 1 1
O O4 0.02365(17) 0.33292(18) 0.11269(11) 0.0335(4) Uani d . 1 1
C C1 0.0799(2) 0.6650(2) 0.13774(15) 0.0303(5) Uani d . 1 1
H H1 0.1577 0.6271 0.1723 0.036 Uiso calc R 1 1
C C2 0.3120(2) 0.5517(3) -0.07082(17) 0.0377(6) Uani d . 1 1
H H2 0.3627 0.4813 -0.0370 0.045 Uiso calc R 1 1
C C3 0.2933(2) 0.1919(3) 0.00686(17) 0.0379(6) Uani d . 1 1
H H3 0.3543 0.2578 0.0355 0.045 Uiso calc R 1 1
C C4 0.0516(2) 0.2316(2) 0.17833(15) 0.0314(6) Uani d . 1 1
H H4 0.1384 0.2044 0.1822 0.038 Uiso calc R 1 1
C C5 -0.0091(3) 0.6699(3) 0.19870(16) 0.0439(7) Uani d . 1 1
H H5A -0.0855 0.7101 0.1677 0.066 Uiso calc R 1 1
H H5B 0.0262 0.7207 0.2515 0.066 Uiso calc R 1 1
H H5C -0.0258 0.5820 0.2165 0.066 Uiso calc R 1 1
C C6 0.1106(3) 0.7943(3) 0.10514(19) 0.0458(7) Uani d . 1 1
H H6A 0.1689 0.7836 0.0664 0.069 Uiso calc R 1 1
H H6B 0.1471 0.8487 0.1558 0.069 Uiso calc R 1 1
H H6C 0.0359 0.8353 0.0719 0.069 Uiso calc R 1 1
C C7 0.3629(3) 0.6785(4) -0.0357(3) 0.0776(12) Uani d . 1 1
H H7A 0.3149 0.7483 -0.0693 0.116 Uiso calc R 1 1
H H7B 0.4482 0.6852 -0.0417 0.116 Uiso calc R 1 1
H H7C 0.3591 0.6857 0.0270 0.116 Uiso calc R 1 1
C C8 0.3140(3) 0.5378(4) -0.1677(2) 0.0755(12) Uani d . 1 1
H H8A 0.2776 0.4547 -0.1895 0.113 Uiso calc R 1 1
H H8B 0.3987 0.5413 -0.1754 0.113 Uiso calc R 1 1
H H8C 0.2670 0.6081 -0.2012 0.113 Uiso calc R 1 1
C C9 0.3193(3) 0.1546(4) -0.0820(2) 0.0693(10) Uani d . 1 1
H H9A 0.2590 0.0908 -0.1105 0.104 Uiso calc R 1 1
H H9B 0.4016 0.1175 -0.0734 0.104 Uiso calc R 1 1
H H9C 0.3142 0.2315 -0.1197 0.104 Uiso calc R 1 1
C C10 0.3020(3) 0.0748(3) 0.0657(2) 0.0683(10) Uani d . 1 1
H H10A 0.2861 0.1000 0.1234 0.102 Uiso calc R 1 1
H H10B 0.3842 0.0376 0.0738 0.102 Uiso calc R 1 1
H H10C 0.2414 0.0107 0.0381 0.102 Uiso calc R 1 1
C C11 -0.0289(3) 0.1175(3) 0.1493(2) 0.0602(9) Uani d . 1 1
H H11A -0.1143 0.1411 0.1475 0.090 Uiso calc R 1 1
H H11B -0.0051 0.0464 0.1914 0.090 Uiso calc R 1 1
H H11C -0.0201 0.0903 0.0902 0.090 Uiso calc R 1 1
C C12 0.0411(3) 0.2839(3) 0.26696(18) 0.0586(9) Uani d . 1 1
H H12A 0.0952 0.3587 0.2817 0.088 Uiso calc R 1 1
H H12B 0.0649 0.2169 0.3122 0.088 Uiso calc R 1 1
H H12C -0.0436 0.3101 0.2650 0.088 Uiso calc R 1 1
H H13 -0.042(3) 0.361(3) 0.104(2) 0.051(10) Uiso d . 1 1

loop_
_atom_site_aniso_label
_atom_site_aniso_U_11
_atom_site_aniso_U_22
_atom_site_aniso_U_33
_atom_site_aniso_U_12
_atom_site_aniso_U_13
_atom_site_aniso_U_23
Sn1 0.01826(9) 0.02480(9) 0.01929(8) 0.00085(7) 0.00231(5) 0.00071(6)
Cl1 0.0261(3) 0.0421(4) 0.0292(3) 0.0027(3) -0.0064(2) -0.0005(3)
O1 0.0191(8) 0.0245(8) 0.0198(7) -0.0002(7) 0.0002(6) -0.0041(6)
O2 0.0200(8) 0.0389(10) 0.0293(8) -0.0023(7) 0.0064(7) 0.0099(7)
O3 0.0311(9) 0.0295(9) 0.0367(9) -0.0017(8) 0.0020(7) -0.0051(7)
O4 0.0251(10) 0.0405(11) 0.0371(10) 0.0094(9) 0.0120(8) 0.0186(8)
C1 0.0300(13) 0.0345(14) 0.0236(11) -0.0015(11) -0.0009(10) -0.0105(10)
C2 0.0233(13) 0.0475(17) 0.0444(15) 0.0028(12) 0.0120(11) 0.0140(12)
C3 0.0367(15) 0.0325(14) 0.0452(15) -0.0021(12) 0.0101(12) -0.0062(12)
C4 0.0317(13) 0.0345(14) 0.0291(12) 0.0057(11) 0.0091(10) 0.0131(10)
C5 0.0553(18) 0.0507(18) 0.0262(13) -0.0021(15) 0.0098(12) -0.0120(12)
C6 0.0498(18) 0.0380(16) 0.0489(16) -0.0137(14) 0.0089(14) -0.0153(13)
C7 0.050(2) 0.090(3) 0.096(3) -0.036(2) 0.024(2) -0.016(2)
C8 0.068(2) 0.107(3) 0.066(2) -0.020(2) 0.046(2) -0.015(2)
C9 0.071(2) 0.084(3) 0.062(2) 0.031(2) 0.0336(18) 0.0088(19)
C10 0.072(2) 0.067(2) 0.071(2) 0.032(2) 0.0261(19) 0.0242(19)
C11 0.073(2) 0.0398(17) 0.062(2) -0.0063(16) 0.0021(17) 0.0145(15)
C12 0.075(2) 0.070(2) 0.0316(15) 0.0147(19) 0.0118(15) 0.0076(14)

loop_
_atom_type_symbol
_atom_type_description
_atom_type_scat_dispersion_real
_atom_type_scat_dispersion_imag
_atom_type_scat_source
C C 0.0033 0.0016 'International Tables Vol C Tables 4.2.6.8 and 6.1.1.4'
H H 0.0000 0.0000 'International Tables Vol C Tables 4.2.6.8 and 6.1.1.4'
O O 0.0106 0.0060 'International Tables Vol C Tables 4.2.6.8 and 6.1.1.4'
Cl Cl 0.1484 0.1585 'International Tables Vol C Tables 4.2.6.8 and 6.1.1.4'
Sn Sn -0.6537 1.4246 'International Tables Vol C Tables 4.2.6.8 and 6.1.1.4'

loop_
_geom_angle_atom_site_label_1
_geom_angle_atom_site_label_2
_geom_angle_atom_site_label_3
_geom_angle_site_symmetry_1
_geom_angle_site_symmetry_3
_geom_angle
O3 Sn1 O2 . . 105.15(7)
O3 Sn1 O1 . 3_565 94.16(6)
O2 Sn1 O1 . 3_565 85.87(6)
O3 Sn1 O1 . . 162.53(6)
O2 Sn1 O1 . . 86.94(6)
O1 Sn1 O1 3_565 . 73.84(6)
O3 Sn1 O4 . . 88.25(7)
O2 Sn1 O4 . . 162.24(7)
O1 Sn1 O4 3_565 . 81.50(6)
O1 Sn1 O4 . . 77.60(7)
O3 Sn1 Cl1 . . 95.02(5)
O2 Sn1 Cl1 . . 98.98(5)
O1 Sn1 Cl1 3_565 . 168.11(4)
O1 Sn1 Cl1 . . 95.47(4)
O4 Sn1 Cl1 . . 91.23(5)
C1 O1 Sn1 . 3_565 128.84(13)
C1 O1 Sn1 . . 124.90(13)
Sn1 O1 Sn1 3_565 . 106.16(6)
C2 O2 Sn1 . . 125.52(14)
C3 O3 Sn1 . . 126.66(15)
C4 O4 Sn1 . . 131.40(15)
C4 O4 H13 . . 116(2)
Sn1 O4 H13 . . 112(2)
O1 C1 C6 . . 109.58(19)
O1 C1 C5 . . 111.34(19)
C6 C1 C5 . . 114.1(2)
O1 C1 H1 . . 107.2
C6 C1 H1 . . 107.2
C5 C1 H1 . . 107.2
O2 C2 C7 . . 110.2(2)
O2 C2 C8 . . 108.9(2)
C7 C2 C8 . . 111.2(3)
O2 C2 H2 . . 108.8
C7 C2 H2 . . 108.8
C8 C2 H2 . . 108.8
O3 C3 C10 . . 109.6(2)
O3 C3 C9 . . 109.2(2)
C10 C3 C9 . . 109.9(3)
O3 C3 H3 . . 109.4
C10 C3 H3 . . 109.4
C9 C3 H3 . . 109.4
O4 C4 C11 . . 109.6(2)
O4 C4 C12 . . 109.3(2)
C11 C4 C12 . . 113.6(2)
O4 C4 H4 . . 108.1
C11 C4 H4 . . 108.1
C12 C4 H4 . . 108.1
C1 C5 H5A . . 109.5
C1 C5 H5B . . 109.5
H5A C5 H5B . . 109.5
C1 C5 H5C . . 109.5
H5A C5 H5C . . 109.5
H5B C5 H5C . . 109.5
C1 C6 H6A . . 109.5
C1 C6 H6B . . 109.5
H6A C6 H6B . . 109.5
C1 C6 H6C . . 109.5
H6A C6 H6C . . 109.5
H6B C6 H6C . . 109.5
C2 C7 H7A . . 109.5
C2 C7 H7B . . 109.5
H7A C7 H7B . . 109.5
C2 C7 H7C . . 109.5
H7A C7 H7C . . 109.5
H7B C7 H7C . . 109.5
C2 C8 H8A . . 109.5
C2 C8 H8B . . 109.5
H8A C8 H8B . . 109.5
C2 C8 H8C . . 109.5
H8A C8 H8C . . 109.5
H8B C8 H8C . . 109.5
C3 C9 H9A . . 109.5
C3 C9 H9B . . 109.5
H9A C9 H9B . . 109.5
C3 C9 H9C . . 109.5
H9A C9 H9C . . 109.5
H9B C9 H9C . . 109.5
C3 C10 H10A . . 109.5
C3 C10 H10B . . 109.5
H10A C10 H10B . . 109.5
C3 C10 H10C . . 109.5
H10A C10 H10C . . 109.5
H10B C10 H10C . . 109.5
C4 C11 H11A . . 109.5
C4 C11 H11B . . 109.5
H11A C11 H11B . . 109.5
C4 C11 H11C . . 109.5
H11A C11 H11C . . 109.5
H11B C11 H11C . . 109.5
C4 C12 H12A . . 109.5
C4 C12 H12B . . 109.5
H12A C12 H12B . . 109.5
C4 C12 H12C . . 109.5
H12A C12 H12C . . 109.5
H12B C12 H12C . . 109.5

loop_
_geom_bond_atom_site_label_1
_geom_bond_atom_site_label_2
_geom_bond_site_symmetry_2
_geom_bond_distance
_geom_bond_publ_flag
Sn1 O1 . 2.0965(15) y
Sn1 O1 3_565 2.0866(16) y
Sn1 O2 . 2.0085(15) y
Sn1 O3 . 1.9934(17) y
Sn1 O4 . 2.1789(17) y
Sn1 Cl1 . 2.3930(10) y
O1 C1 . 1.471(3) ?
O2 C2 . 1.428(3) ?
O3 C3 . 1.380(3) ?
O4 C4 . 1.445(3) ?
O4 H13 . 0.78(3) ?
C1 C6 . 1.496(4) ?
C1 C5 . 1.508(3) ?
C1 H1 . 1.0000 ?
C2 C7 . 1.487(4) ?
C2 C8 . 1.506(4) ?
C2 H2 . 1.0000 ?
C3 C10 . 1.505(4) ?
C3 C9 . 1.510(4) ?
C3 H3 . 1.0000 ?
C4 C11 . 1.495(4) ?
C4 C12 . 1.498(4) ?
C4 H4 . 1.0000 ?
C5 H5A . 0.9800 ?
C5 H5B . 0.9800 ?
C5 H5C . 0.9800 ?
C6 H6A . 0.9800 ?
C6 H6B . 0.9800 ?
C6 H6C . 0.9800 ?
C7 H7A . 0.9800 ?
C7 H7B . 0.9800 ?
C7 H7C . 0.9800 ?
C8 H8A . 0.9800 ?
C8 H8B . 0.9800 ?
C8 H8C . 0.9800 ?
C9 H9A . 0.9800 ?
C9 H9B . 0.9800 ?
C9 H9C . 0.9800 ?
C10 H10A . 0.9800 ?
C10 H10B . 0.9800 ?
C10 H10C . 0.9800 ?
C11 H11A . 0.9800 ?
C11 H11B . 0.9800 ?
C11 H11C . 0.9800 ?
C12 H12A . 0.9800 ?
C12 H12B . 0.9800 ?
C12 H12C . 0.9800 ?

loop_
_geom_hbond_atom_site_label_D
_geom_hbond_atom_site_label_H
_geom_hbond_atom_site_label_A
_geom_hbond_site_symmetry_A
_geom_hbond_distance_DH
_geom_hbond_distance_HA
_geom_hbond_distance_DA
_geom_hbond_angle_DHA
O4 H13 O2 3_565 0.78(3) 1.94(3) 2.696(2) 164(3)

loop_
_geom_torsion_atom_site_label_1
_geom_torsion_atom_site_label_2
_geom_torsion_atom_site_label_3
_geom_torsion_atom_site_label_4
_geom_torsion_site_symmetry_1
_geom_torsion_site_symmetry_4
_geom_torsion
O3 Sn1 O1 C1 . . 128.6(2)
O2 Sn1 O1 C1 . . -96.80(16)
O1 Sn1 O1 C1 3_565 . 176.62(19)
O4 Sn1 O1 C1 . . 92.01(16)
Cl1 Sn1 O1 C1 . . 1.94(16)
O3 Sn1 O1 Sn1 . 3_565 -48.0(2)
O2 Sn1 O1 Sn1 . 3_565 86.58(7)
O1 Sn1 O1 Sn1 3_565 3_565 0.0
O4 Sn1 O1 Sn1 . 3_565 -84.61(7)
Cl1 Sn1 O1 Sn1 . 3_565 -174.67(5)
O3 Sn1 O2 C2 . . -60.20(19)
O1 Sn1 O2 C2 3_565 . -153.40(19)
O1 Sn1 O2 C2 . . 132.60(19)
O4 Sn1 O2 C2 . . 161.9(2)
Cl1 Sn1 O2 C2 . . 37.53(19)
O2 Sn1 O3 C3 . . 71.53(19)
O1 Sn1 O3 C3 3_565 . 158.37(19)
O1 Sn1 O3 C3 . . -155.9(2)
O4 Sn1 O3 C3 . . -120.29(19)
Cl1 Sn1 O3 C3 . . -29.20(19)
O3 Sn1 O4 C4 . . 48.2(2)
O2 Sn1 O4 C4 . . -172.1(2)
O1 Sn1 O4 C4 3_565 . 142.7(2)
O1 Sn1 O4 C4 . . -142.1(2)
Cl1 Sn1 O4 C4 . . -46.7(2)
Sn1 O1 C1 C6 3_565 . -74.9(2)
Sn1 O1 C1 C6 . . 109.3(2)
Sn1 O1 C1 C5 3_565 . 52.2(3)
Sn1 O1 C1 C5 . . -123.58(19)
Sn1 O2 C2 C7 . . -108.4(3)
Sn1 O2 C2 C8 . . 129.3(2)
Sn1 O3 C3 C10 . . 119.9(2)
Sn1 O3 C3 C9 . . -119.6(2)
Sn1 O4 C4 C11 . . -115.7(2)
Sn1 O4 C4 C12 . . 119.3(2)
